data_4129822
loop_
_publ_author_name
'Catalano, Luca'
'P\'erez-Estrada, Salvador'
'Terraneo, Giancarlo'
'Pilati, Tullio'
'Resnati, Giuseppe'
'Metrangolo, Pierangelo'
'Garcia-Garibay, Miguel A'

_publ_section_title
;
 Dynamic Characterization of Crystalline Supramolecular Rotors Assembled
 through Halogen Bonding.
;
_journal_issue 49
_journal_name_full 'Journal of the American Chemical Society'
_journal_page_first 15386
_journal_page_last 15389
_journal_paper_doi 10.1021/jacs.5b10776
_journal_volume 137
_journal_year 2015
_chemical_formula_moiety 'C6 H12 N2, 2(C6 H2 F3 I)'
_chemical_formula_sum 'C18 H16 F6 I2 N2'
_chemical_formula_weight 628.13
_space_group_crystal_system monoclinic
_space_group_IT_number 14
_space_group_name_Hall '-P 2ybc'
_space_group_name_H-M_alt 'P 1 21/c 1'
_atom_sites_solution_hydrogens mixed
_audit_creation_method SHELXL-2013
_cell_angle_alpha 90
_cell_angle_beta 102.405(5)
_cell_angle_gamma 90
_cell_formula_units_Z 2
_cell_length_a 6.5893(7)
_cell_length_b 20.2195(19)
_cell_length_c 7.9262(8)
_cell_measurement_reflns_used 9902
_cell_measurement_temperature 100(2)
_cell_measurement_theta_max 29.55
_cell_measurement_theta_min 2.82
_cell_volume 1031.37(18)
_computing_cell_refinement 'Bruker SAINT'
_computing_data_collection 'Bruker APEX2'
_computing_data_reduction 'Bruker SAINT'
_computing_molecular_graphics
;
ORTEP-3 (Farrugia, L.J. (1997) Jour. Appl. Cryst. 30, 565)
Mercury (Macrae, C. F., Edgington, P. R., McCabe, P., Pidcock, E., 
Shields, G. P., Taylor, R., Towler, M. & van de Streek, J. (2006). 
J. Appl. Cryst. 39, 453-457
;
_computing_publication_material SHELXL
_computing_structure_refinement 'SHELXL-2013 (Sheldrick, 2013)'
_computing_structure_solution
;
SHELXS (Sheldrick, G. M. (2008). Acta Cryst. A64, 112-122)
;
_diffrn_ambient_temperature 100(2)
_diffrn_measured_fraction_theta_full 0.999
_diffrn_measured_fraction_theta_max 0.999
_diffrn_measurement_device_type 'Bruker APEX-II CCD'
_diffrn_measurement_method '\f and \w scans'
_diffrn_radiation_monochromator graphite
_diffrn_radiation_source 'fine-focus sealed tube'
_diffrn_radiation_type MoK\a
_diffrn_radiation_wavelength 0.71073
_diffrn_reflns_av_R_equivalents 0.0248
_diffrn_reflns_av_unetI/netI 0.0103
_diffrn_reflns_Laue_measured_fraction_full 0.999
_diffrn_reflns_Laue_measured_fraction_max 0.999
_diffrn_reflns_limit_h_max 9
_diffrn_reflns_limit_h_min -9
_diffrn_reflns_limit_k_max 28
_diffrn_reflns_limit_k_min -28
_diffrn_reflns_limit_l_max 11
_diffrn_reflns_limit_l_min -11
_diffrn_reflns_number 38735
_diffrn_reflns_point_group_measured_fraction_full 0.999
_diffrn_reflns_point_group_measured_fraction_max 0.999
_diffrn_reflns_theta_full 25.242
_diffrn_reflns_theta_max 29.587
_diffrn_reflns_theta_min 2.014
_exptl_absorpt_coefficient_mu 3.108
_exptl_absorpt_correction_T_max 0.6262
_exptl_absorpt_correction_T_min 0.5161
_exptl_absorpt_correction_type multi-scan
_exptl_absorpt_process_details 'Bruker (2001). SADABS. Bruker AXS Inc., Madison, Wisconsin, USA.'
_exptl_crystal_colour yellow
_exptl_crystal_density_diffrn 2.023
_exptl_crystal_description prism
_exptl_crystal_F_000 596
_exptl_crystal_size_max 0.200
_exptl_crystal_size_mid 0.140
_exptl_crystal_size_min 0.060
_refine_diff_density_max 1.273
_refine_diff_density_min -1.427
_refine_diff_density_rms 0.176
_refine_ls_extinction_method none
_refine_ls_goodness_of_fit_ref 1.540
_refine_ls_hydrogen_treatment mixed
_refine_ls_matrix_type full
_refine_ls_number_parameters 190
_refine_ls_number_reflns 2893
_refine_ls_number_restraints 93
_refine_ls_restrained_S_all 1.514
_refine_ls_R_factor_all 0.0566
_refine_ls_R_factor_gt 0.0548
_refine_ls_shift/su_max 0.001
_refine_ls_shift/su_mean 0.000
_refine_ls_structure_factor_coef Fsqd
_refine_ls_weighting_details 'w=1/[\s^2^(Fo^2^)+11.4833P] where P=(Fo^2^+2Fc^2^)/3'
_refine_ls_weighting_scheme calc
_refine_ls_wR_factor_gt 0.1336
_refine_ls_wR_factor_ref 0.1343
_reflns_Friedel_coverage 0.000
_reflns_number_gt 2773
_reflns_number_total 2893
_reflns_threshold_expression 'I > 2\s(I)'
_cod_data_source_file ja5b10776_si_017.cif
_cod_data_source_block TP
_cod_original_sg_symbol_H-M 'P 21/c'
_cod_database_code 4129822
_shelx_space_group_comment
;
The symmetry employed for this shelxl refinement is uniquely defined
by the following loop, which should always be used as a source of
symmetry information in preference to the above space-group names.
They are only intended as comments.
;
_shelx_estimated_absorpt_t_min 0.575
_shelx_estimated_absorpt_t_max 0.835
_shelxl_version_number 2013-3

loop_
_space_group_symop_operation_xyz
'x, y, z'
'-x, y+1/2, -z+1/2'
'-x, -y, -z'
'x, -y-1/2, z-1/2'

loop_
_atom_site_label
_atom_site_type_symbol
_atom_site_fract_x
_atom_site_fract_y
_atom_site_fract_z
_atom_site_U_iso_or_equiv
_atom_site_adp_type
_atom_site_occupancy
_atom_site_site_symmetry_order
_atom_site_calc_flag
_atom_site_refinement_flags_posn
_atom_site_refinement_flags_adp
_atom_site_refinement_flags_occupancy
_atom_site_disorder_assembly
_atom_site_disorder_group
I1 I 0.35608(8) 0.66547(2) 1.00136(6) 0.02934(15) Uani 1 1 d . . . A 1
C1 C 0.5156(12) 0.7556(3) 0.9882(9) 0.0282(15) Uani 1 1 d . . . A 1
C2 C 0.6976(11) 0.7562(4) 0.9302(12) 0.0356(19) Uani 1 1 d . . . A 1
H2 H 0.7567 0.7162 0.8998 0.043 Uiso 1 1 calc R U . A 1
C3 C 0.7924(12) 0.8162(5) 0.9170(16) 0.056(3) Uani 1 1 d . . . A 1
C4 C 0.7081(17) 0.8740(4) 0.9620(18) 0.065(4) Uani 1 1 d . . . A 1
C5 C 0.5279(17) 0.8725(4) 1.0214(13) 0.050(3) Uani 1 1 d . . . A 1
C6 C 0.4253(14) 0.8140(4) 1.0353(10) 0.0343(18) Uani 1 1 d . . . A 1
H6 H 0.2991 0.8131 1.0749 0.041 Uiso 1 1 calc R U . A 1
F1 F 0.9669(9) 0.8189(4) 0.8575(15) 0.111(4) Uani 1 1 d . . . A 1
F2 F 0.8017(11) 0.9326(3) 0.9493(15) 0.108(4) Uani 1 1 d . . . A 1
F3 F 0.4454(12) 0.9298(3) 1.0641(9) 0.071(2) Uani 1 1 d . . . A 1
N1A N 0.1179(9) 0.5500(3) 1.0034(8) 0.0251(12) Uani 1 1 d . . . B -1
C7 C 0.225(2) 0.4904(8) 1.031(2) 0.030(3) Uani 0.5 1 d D . P B -1
H7A H 0.336(12) 0.490(4) 1.137(8) 0.036 Uiso 0.5 1 d D U P C -1
H7B H 0.279(17) 0.488(4) 0.924(9) 0.036 Uiso 0.5 1 d D U P D -1
C8 C -0.045(2) 0.5476(7) 0.8346(18) 0.026(3) Uani 0.5 1 d D . P B -1
H8A H 0.037(14) 0.544(3) 0.744(11) 0.031 Uiso 0.5 1 d D U P E -1
H8B H -0.133(7) 0.5878(12) 0.824(17) 0.031 Uiso 0.5 1 d D U P F -1
C9 C -0.018(2) 0.5574(7) 1.1410(19) 0.026(3) Uani 0.5 1 d D . P B -1
H9A H -0.100(7) 0.5990(13) 1.125(17) 0.031 Uiso 0.5 1 d D U P G -1
H9B H 0.084(12) 0.556(4) 1.253(8) 0.031 Uiso 0.5 1 d D U P H -1
C10 C 0.077(2) 0.4307(7) 1.0354(19) 0.027(3) Uani 0.5 1 d D . P B -1
H10A H 0.102(15) 0.397(3) 0.952(11) 0.032 Uiso 0.5 1 d D U P I -1
H10B H 0.100(16) 0.414(4) 1.155(4) 0.032 Uiso 0.5 1 d D U P J -1
C11 C -0.183(2) 0.4854(7) 0.8296(18) 0.025(3) Uani 0.5 1 d D . P B -1
H11A H -0.332(3) 0.498(2) 0.803(16) 0.030 Uiso 0.5 1 d D U P K -1
H11B H -0.149(14) 0.453(3) 0.746(12) 0.030 Uiso 0.5 1 d D U P L -1
C12 C -0.171(2) 0.4981(8) 1.1335(19) 0.028(3) Uani 0.5 1 d D . P B -1
H12A H -0.138(13) 0.474(4) 1.245(7) 0.034 Uiso 0.5 1 d D U P M -1
H12B H -0.315(3) 0.515(2) 1.103(17) 0.034 Uiso 0.5 1 d D U P N -1

loop_
_atom_site_aniso_label
_atom_site_aniso_U_11
_atom_site_aniso_U_22
_atom_site_aniso_U_33
_atom_site_aniso_U_23
_atom_site_aniso_U_13
_atom_site_aniso_U_12
I1 0.0454(3) 0.0222(2) 0.0199(2) 0.00024(16) 0.00576(17) -0.0088(2)
C1 0.032(4) 0.021(3) 0.025(3) 0.001(3) -0.007(3) -0.006(3)
C2 0.013(3) 0.027(4) 0.058(5) 0.012(3) -0.012(3) -0.003(3)
C3 0.013(3) 0.038(5) 0.103(9) 0.017(5) -0.017(4) -0.008(3)
C4 0.040(5) 0.025(4) 0.111(10) 0.012(5) -0.028(6) -0.017(4)
C5 0.064(7) 0.020(3) 0.047(5) -0.004(3) -0.032(5) 0.001(4)
C6 0.042(4) 0.029(4) 0.024(3) -0.002(3) -0.012(3) 0.000(3)
F1 0.022(3) 0.063(4) 0.243(12) 0.051(6) 0.018(5) -0.008(3)
F2 0.056(4) 0.034(3) 0.210(11) 0.016(5) -0.026(5) -0.028(3)
F3 0.104(6) 0.021(2) 0.069(4) -0.013(3) -0.023(4) 0.006(3)
N1A 0.022(3) 0.029(3) 0.026(3) 0.001(2) 0.008(2) -0.006(2)
C7 0.027(7) 0.032(7) 0.034(7) 0.007(6) 0.012(6) 0.006(6)
C8 0.027(7) 0.027(7) 0.022(6) 0.007(5) 0.002(5) 0.000(5)
C9 0.020(6) 0.029(7) 0.032(7) -0.002(6) 0.011(5) 0.001(5)
C10 0.027(7) 0.024(6) 0.032(7) 0.001(5) 0.015(6) -0.005(5)
C11 0.017(6) 0.029(7) 0.026(6) 0.003(5) 0.000(5) -0.005(5)
C12 0.027(7) 0.029(7) 0.030(7) 0.000(6) 0.008(6) -0.005(6)

loop_
_atom_type_symbol
_atom_type_description
_atom_type_scat_dispersion_real
_atom_type_scat_dispersion_imag
_atom_type_scat_source
C C 0.0033 0.0016 'International Tables Vol C Tables 4.2.6.8 and 6.1.1.4'
H H 0.0000 0.0000 'International Tables Vol C Tables 4.2.6.8 and 6.1.1.4'
N N 0.0061 0.0033 'International Tables Vol C Tables 4.2.6.8 and 6.1.1.4'
F F 0.0171 0.0103 'International Tables Vol C Tables 4.2.6.8 and 6.1.1.4'
I I -0.4742 1.8119 'International Tables Vol C Tables 4.2.6.8 and 6.1.1.4'

loop_
_geom_angle_atom_site_label_1
_geom_angle_atom_site_label_2
_geom_angle_atom_site_label_3
_geom_angle
C2 C1 C6 122.0(7)
C2 C1 I1 120.2(6)
C6 C1 I1 117.8(6)
C1 C2 C3 118.4(8)
C1 C2 H2 120.8
C3 C2 H2 120.8
F1 C3 C4 119.0(9)
F1 C3 C2 120.0(10)
C4 C3 C2 121.0(10)
F2 C4 C5 119.3(11)
F2 C4 C3 120.7(12)
C5 C4 C3 119.9(8)
F3 C5 C4 119.5(9)
F3 C5 C6 119.0(11)
C4 C5 C6 121.6(9)
C5 C6 C1 117.1(9)
C5 C6 H6 121.4
C1 C6 H6 121.4
C7 N1A C8 110.5(10)
C7 N1A C9 108.8(9)
C8 N1A C9 102.2(9)
N1A C7 C10 112.0(11)
N1A C7 H7A 114(7)
C10 C7 H7A 109(3)
N1A C7 H7B 100(7)
C10 C7 H7B 109(3)
H7A C7 H7B 113(6)
N1A C8 C11 110.3(10)
N1A C8 H8A 104(6)
C11 C8 H8A 110(3)
N1A C8 H8B 110(7)
C11 C8 H8B 110(3)
H8A C8 H8B 113(6)
C12 C9 N1A 111.2(10)
C12 C9 H9A 109(3)
N1A C9 H9A 111(7)
C12 C9 H9B 109(3)
N1A C9 H9B 104(7)
H9A C9 H9B 113(6)
C7 C10 H10A 109(3)
C7 C10 H10B 109(3)
H10A C10 H10B 113(6)
C8 C11 H11A 110(3)
C8 C11 H11B 110(3)
H11A C11 H11B 113(6)
C9 C12 H12A 109(3)
C9 C12 H12B 109(3)
H12A C12 H12B 113(6)

loop_
_geom_bond_atom_site_label_1
_geom_bond_atom_site_label_2
_geom_bond_distance
I1 C1 2.118(7)
C1 C2 1.373(12)
C1 C6 1.408(11)
C2 C3 1.379(11)
C2 H2 0.9500
C3 F1 1.335(13)
C3 C4 1.374(16)
C4 F2 1.349(10)
C4 C5 1.369(18)
C5 F3 1.352(11)
C5 C6 1.379(12)
C6 H6 0.9500
N1A C7 1.389(16)
N1A C8 1.527(15)
N1A C9 1.562(15)
C7 C10 1.56(2)
C7 H7A 0.990(10)
C7 H7B 0.990(10)
C8 C11 1.547(19)
C8 H8A 0.989(10)
C8 H8B 0.989(10)
C9 C12 1.56(2)
C9 H9A 0.991(10)
C9 H9B 0.991(10)
C10 H10A 0.990(10)
C10 H10B 0.991(10)
C11 H11A 0.990(10)
C11 H11B 0.990(10)
C12 H12A 0.989(10)
C12 H12B 0.989(10)

loop_
_geom_torsion_atom_site_label_1
_geom_torsion_atom_site_label_2
_geom_torsion_atom_site_label_3
_geom_torsion_atom_site_label_4
_geom_torsion
C6 C1 C2 C3 -0.5(12)
I1 C1 C2 C3 177.5(7)
C1 C2 C3 F1 -178.5(9)
C1 C2 C3 C4 0.5(15)
F1 C3 C4 F2 -1.1(18)
C2 C3 C4 F2 179.8(10)
F1 C3 C4 C5 179.2(10)
C2 C3 C4 C5 0.2(17)
F2 C4 C5 F3 0.9(15)
C3 C4 C5 F3 -179.5(9)
F2 C4 C5 C6 179.4(9)
C3 C4 C5 C6 -1.0(16)
F3 C5 C6 C1 179.5(7)
C4 C5 C6 C1 1.0(12)
C2 C1 C6 C5 -0.2(11)
I1 C1 C6 C5 -178.2(6)
C8 N1A C7 C10 -57.7(14)
C9 N1A C7 C10 53.8(14)
C7 N1A C8 C11 51.5(14)
C9 N1A C8 C11 -64.1(12)
C7 N1A C9 C12 -57.4(14)
C8 N1A C9 C12 59.6(12)
